data_2233313
loop_
_publ_author_name
'Xu, Heng'
'Guo, Chang'

_publ_section_title
;
 <i>catena</i>-Poly[[(8-aminoquinoline-\k^2^<i>N</i>,<i>N</i>')cadmium]-di-\m-thiocyanato-\k^2^<i>N</i>:<i>S</i>;\k^2^<i>S</i>:<i>N</i>-[(8-aminoquinoline-\k^2^<i>N</i>,<i>N</i>')cadmium]-di-\m-chlorido]
;
_journal_coeditor_code WM2567
_journal_issue 1
_journal_name_full 'Acta Crystallographica Section E'
_journal_page_first m3
_journal_paper_doi 10.1107/S1600536811051373
_journal_volume 68
_journal_year 2012
_chemical_formula_iupac '[Cd Cl (N C S) (C9 H8 N2)]'
_chemical_formula_moiety 'C10 H8 Cd Cl N3 S'
_chemical_formula_sum 'C10 H8 Cd Cl N3 S'
_chemical_formula_weight 350.10
_chemical_name_systematic
;
<i>catena</i>-Poly[[(8-aminoquinoline-\k^2^<i>N</i>,<i>N</i>')cadmium]-
di-\m-thiocyanato-\k^2^<i>N</i>:<i>S</i>;\k^2^<i>S</i>:<i>N</i>-[(8-
aminoquinoline-\k^2^<i>N</i>,<i>N</i>')cadmium]-di-\m-chlorido]
;
_space_group_IT_number 2
_symmetry_cell_setting triclinic
_symmetry_space_group_name_Hall '-P 1'
_symmetry_space_group_name_H-M 'P -1'
_atom_sites_solution_hydrogens geom
_atom_sites_solution_primary direct
_atom_sites_solution_secondary difmap
_audit_creation_method SHELXL-97
_cell_angle_alpha 106.649(7)
_cell_angle_beta 98.047(7)
_cell_angle_gamma 112.561(5)
_cell_formula_units_Z 2
_cell_length_a 7.4965(6)
_cell_length_b 8.6245(7)
_cell_length_c 10.5247(12)
_cell_measurement_reflns_used 5150
_cell_measurement_temperature 293(2)
_cell_measurement_theta_max 25.50
_cell_measurement_theta_min 2.11
_cell_volume 577.53(11)
_computing_cell_refinement 'SAINT (Bruker, 2000)'
_computing_data_collection 'SMART (Bruker, 2000)'
_computing_data_reduction 'SAINT (Bruker, 2000)'
_computing_molecular_graphics 'SHELXTL (Sheldrick, 2008)'
_computing_publication_material 'publCIF (Westrip, 2010)'
_computing_structure_refinement 'SHELXL97 (Sheldrick, 2008)'
_computing_structure_solution 'SHELXS97 (Sheldrick, 2008)'
_diffrn_ambient_temperature 293(2)
_diffrn_measured_fraction_theta_full 0.979
_diffrn_measured_fraction_theta_max 0.979
_diffrn_measurement_device_type 'Bruker SMART CCD area-detector'
_diffrn_measurement_method 'phi and omega scans'
_diffrn_radiation_monochromator graphite
_diffrn_radiation_source 'sealed tube'
_diffrn_radiation_type MoK\a
_diffrn_radiation_wavelength 0.71073
_diffrn_reflns_av_R_equivalents 0.0208
_diffrn_reflns_av_sigmaI/netI 0.0250
_diffrn_reflns_limit_h_max 9
_diffrn_reflns_limit_h_min -9
_diffrn_reflns_limit_k_max 10
_diffrn_reflns_limit_k_min -10
_diffrn_reflns_limit_l_max 12
_diffrn_reflns_limit_l_min -12
_diffrn_reflns_number 5150
_diffrn_reflns_theta_full 25.50
_diffrn_reflns_theta_max 25.50
_diffrn_reflns_theta_min 2.11
_diffrn_standards_number 0
_exptl_absorpt_coefficient_mu 2.275
_exptl_absorpt_correction_T_max 0.6849
_exptl_absorpt_correction_T_min 0.6345
_exptl_absorpt_correction_type multi-scan
_exptl_absorpt_process_details '(<i>SADABS</i>; Bruker, 2000)'
_exptl_crystal_colour colorless
_exptl_crystal_density_diffrn 2.013
_exptl_crystal_density_method 'not measured'
_exptl_crystal_description block
_exptl_crystal_F_000 340
_exptl_crystal_size_max 0.22
_exptl_crystal_size_mid 0.20
_exptl_crystal_size_min 0.18
_refine_diff_density_max 0.744
_refine_diff_density_min -0.501
_refine_ls_extinction_method none
_refine_ls_goodness_of_fit_ref 1.040
_refine_ls_hydrogen_treatment mixed
_refine_ls_matrix_type full
_refine_ls_number_parameters 153
_refine_ls_number_reflns 2104
_refine_ls_number_restraints 0
_refine_ls_restrained_S_all 1.040
_refine_ls_R_factor_all 0.0229
_refine_ls_R_factor_gt 0.0209
_refine_ls_shift/su_max 0.002
_refine_ls_shift/su_mean 0.000
_refine_ls_structure_factor_coef Fsqd
_refine_ls_weighting_details 'calc w=1/[\s^2^(Fo^2^)+(0.0243P)^2^+0.2713P] where P=(Fo^2^+2Fc^2^)/3'
_refine_ls_weighting_scheme calc
_refine_ls_wR_factor_gt 0.0497
_refine_ls_wR_factor_ref 0.0509
_reflns_number_gt 1961
_reflns_number_total 2104
_reflns_threshold_expression I>2sigma(I)
_cod_data_source_file wm2567.cif
_cod_data_source_block I
_cod_original_cell_volume 577.53(9)
_cod_database_code 2233313
_cod_database_fobs_code 2233313

loop_
_symmetry_equiv_pos_as_xyz
'x, y, z'
'-x, -y, -z'

loop_
_atom_site_type_symbol
_atom_site_label
_atom_site_fract_x
_atom_site_fract_y
_atom_site_fract_z
_atom_site_U_iso_or_equiv
_atom_site_adp_type
_atom_site_calc_flag
_atom_site_refinement_flags
_atom_site_occupancy
_atom_site_symmetry_multiplicity
Cd Cd1 0.62856(3) -0.10583(2) 0.594940(19) 0.03402(8) Uani d . 1 1
Cl Cl1 0.56554(12) -0.11665(9) 0.34743(7) 0.04336(17) Uani d . 1 1
N N1 0.7549(3) 0.0017(3) 0.8336(2) 0.0356(5) Uani d . 1 1
N N2 0.9449(5) 0.1523(4) 0.6597(3) 0.0515(7) Uani d . 1 1
N N3 0.2515(4) -0.6802(3) 0.4552(3) 0.0456(6) Uani d . 1 1
S S1 0.26442(11) -0.34111(9) 0.57610(9) 0.0464(2) Uani d . 1 1
C C1 0.6679(4) -0.0751(4) 0.9132(3) 0.0431(7) Uani d . 1 1
H H1 0.5546 -0.1865 0.8719 0.052 Uiso calc R 1 1
C C2 0.7371(5) 0.0024(5) 1.0580(3) 0.0518(8) Uani d . 1 1
H H2 0.6710 -0.0569 1.1110 0.062 Uiso calc R 1 1
C C3 0.9004(5) 0.1638(5) 1.1190(3) 0.0525(8) Uani d . 1 1
H H3 0.9471 0.2172 1.2149 0.063 Uiso calc R 1 1
C C4 1.0010(4) 0.2524(4) 1.0383(3) 0.0425(7) Uani d . 1 1
C C5 1.1737(5) 0.4201(4) 1.0939(3) 0.0576(9) Uani d . 1 1
H H5 1.2259 0.4794 1.1893 0.069 Uiso calc R 1 1
C C6 1.2648(5) 0.4961(4) 1.0102(4) 0.0610(9) Uani d . 1 1
H H6 1.3781 0.6077 1.0487 0.073 Uiso calc R 1 1
C C7 1.1906(5) 0.4087(4) 0.8661(4) 0.0526(8) Uani d . 1 1
H H7 1.2563 0.4622 0.8101 0.063 Uiso calc R 1 1
C C8 1.0226(4) 0.2458(4) 0.8069(3) 0.0394(6) Uani d . 1 1
C C9 0.9235(4) 0.1647(3) 0.8922(3) 0.0322(6) Uani d . 1 1
C C10 0.2613(4) -0.5392(4) 0.5052(3) 0.0344(6) Uani d . 1 1
H H8A 0.925(7) 0.225(6) 0.623(5) 0.097(16) Uiso d . 1 1
H H8B 1.026(8) 0.108(7) 0.629(5) 0.110(19) Uiso d . 1 1

loop_
_atom_site_aniso_label
_atom_site_aniso_U_11
_atom_site_aniso_U_22
_atom_site_aniso_U_33
_atom_site_aniso_U_12
_atom_site_aniso_U_13
_atom_site_aniso_U_23
Cd1 0.03527(12) 0.03000(12) 0.02813(13) 0.01083(9) 0.00321(9) 0.00685(9)
Cl1 0.0617(4) 0.0430(4) 0.0277(4) 0.0279(3) 0.0119(3) 0.0102(3)
N1 0.0353(12) 0.0390(12) 0.0320(12) 0.0179(10) 0.0070(10) 0.0116(10)
N2 0.0512(16) 0.0495(16) 0.0336(15) 0.0056(13) 0.0091(13) 0.0125(13)
N3 0.0408(13) 0.0354(13) 0.0548(16) 0.0181(11) 0.0078(12) 0.0098(12)
S1 0.0342(4) 0.0322(3) 0.0633(5) 0.0124(3) 0.0163(4) 0.0069(3)
C1 0.0396(15) 0.0500(17) 0.0483(18) 0.0219(14) 0.0149(14) 0.0263(15)
C2 0.0520(19) 0.081(2) 0.0423(19) 0.0389(19) 0.0210(16) 0.0334(18)
C3 0.057(2) 0.081(2) 0.0314(16) 0.047(2) 0.0127(15) 0.0168(16)
C4 0.0407(15) 0.0524(17) 0.0318(15) 0.0298(14) 0.0017(13) 0.0036(13)
C5 0.0508(19) 0.0547(19) 0.0415(19) 0.0243(16) -0.0083(16) -0.0088(16)
C6 0.0453(18) 0.0422(17) 0.061(2) 0.0074(15) -0.0031(17) -0.0022(16)
C7 0.0433(17) 0.0392(16) 0.058(2) 0.0078(14) 0.0083(16) 0.0125(15)
C8 0.0376(15) 0.0378(14) 0.0349(16) 0.0146(12) 0.0050(13) 0.0082(12)
C9 0.0302(13) 0.0328(13) 0.0285(14) 0.0161(11) 0.0021(11) 0.0043(11)
C10 0.0237(12) 0.0378(15) 0.0366(15) 0.0096(11) 0.0064(11) 0.0137(12)

loop_
_atom_type_symbol
_atom_type_description
_atom_type_scat_dispersion_real
_atom_type_scat_dispersion_imag
_atom_type_scat_source
C C 0.0033 0.0016 'International Tables Vol C Tables 4.2.6.8 and 6.1.1.4'
H H 0.0000 0.0000 'International Tables Vol C Tables 4.2.6.8 and 6.1.1.4'
Cl Cl 0.1484 0.1585 'International Tables Vol C Tables 4.2.6.8 and 6.1.1.4'
N N 0.0061 0.0033 'International Tables Vol C Tables 4.2.6.8 and 6.1.1.4'
S S 0.1246 0.1234 'International Tables Vol C Tables 4.2.6.8 and 6.1.1.4'
Cd Cd -0.8075 1.2024 'International Tables Vol C Tables 4.2.6.8 and 6.1.1.4'

loop_
_geom_angle_atom_site_label_1
_geom_angle_atom_site_label_2
_geom_angle_atom_site_label_3
_geom_angle_site_symmetry_1
_geom_angle_site_symmetry_3
_geom_angle
N3 Cd1 N1 2_646 . 96.56(8)
N3 Cd1 N2 2_646 . 96.66(11)
N1 Cd1 N2 . . 72.51(9)
N3 Cd1 Cl1 2_646 . 92.72(7)
N1 Cd1 Cl1 . . 161.21(6)
N2 Cd1 Cl1 . . 90.24(7)
N3 Cd1 S1 2_646 . 94.00(6)
N1 Cd1 S1 . . 97.09(6)
N2 Cd1 S1 . . 165.86(8)
Cl1 Cd1 S1 . . 98.53(3)
N3 Cd1 Cl1 2_646 2_656 172.43(6)
N1 Cd1 Cl1 . 2_656 84.41(6)
N2 Cd1 Cl1 . 2_656 90.80(10)
Cl1 Cd1 Cl1 . 2_656 88.55(2)
S1 Cd1 Cl1 . 2_656 78.43(2)
Cd1 Cl1 Cd1 . 2_656 91.45(2)
C1 N1 C9 . . 119.4(2)
C1 N1 Cd1 . . 124.5(2)
C9 N1 Cd1 . . 115.88(17)
C8 N2 Cd1 . . 112.08(19)
C8 N2 H8A . . 109(3)
Cd1 N2 H8A . . 107(3)
C8 N2 H8B . . 109(3)
Cd1 N2 H8B . . 105(3)
H8A N2 H8B . . 116(4)
C10 N3 Cd1 . 2_646 156.0(2)
C10 S1 Cd1 . . 104.03(9)
N1 C1 C2 . . 123.1(3)
N1 C1 H1 . . 118.4
C2 C1 H1 . . 118.4
C3 C2 C1 . . 119.0(3)
C3 C2 H2 . . 120.5
C1 C2 H2 . . 120.5
C2 C3 C4 . . 120.3(3)
C2 C3 H3 . . 119.9
C4 C3 H3 . . 119.9
C5 C4 C3 . . 123.8(3)
C5 C4 C9 . . 118.6(3)
C3 C4 C9 . . 117.5(3)
C6 C5 C4 . . 120.7(3)
C6 C5 H5 . . 119.6
C4 C5 H5 . . 119.6
C5 C6 C7 . . 120.8(3)
C5 C6 H6 . . 119.6
C7 C6 H6 . . 119.6
C8 C7 C6 . . 120.8(3)
C8 C7 H7 . . 119.6
C6 C7 H7 . . 119.6
C7 C8 C9 . . 119.5(3)
C7 C8 N2 . . 121.9(3)
C9 C8 N2 . . 118.6(2)
N1 C9 C8 . . 119.8(2)
N1 C9 C4 . . 120.6(3)
C8 C9 C4 . . 119.6(3)
N3 C10 S1 . . 177.4(2)

loop_
_geom_bond_atom_site_label_1
_geom_bond_atom_site_label_2
_geom_bond_site_symmetry_2
_geom_bond_distance
_geom_bond_publ_flag
Cd1 N3 2_646 2.311(2) y
Cd1 N1 . 2.322(2) y
Cd1 N2 . 2.382(3) y
Cd1 Cl1 . 2.5495(8) y
Cd1 S1 . 2.6413(8) y
Cd1 Cl1 2_656 2.8088(7) y
Cl1 Cd1 2_656 2.8088(7) ?
N1 C1 . 1.306(4) ?
N1 C9 . 1.370(3) ?
N2 C8 . 1.436(4) ?
N2 H8A . 0.87(5) ?
N2 H8B . 0.88(5) ?
N3 C10 . 1.147(3) ?
N3 Cd1 2_646 2.311(2) ?
S1 C10 . 1.646(3) ?
C1 C2 . 1.402(4) ?
C1 H1 . 0.9300 ?
C2 C3 . 1.345(5) ?
C2 H2 . 0.9300 ?
C3 C4 . 1.408(5) ?
C3 H3 . 0.9300 ?
C4 C5 . 1.406(5) ?
C4 C9 . 1.421(4) ?
C5 C6 . 1.352(5) ?
C5 H5 . 0.9300 ?
C6 C7 . 1.402(5) ?
C6 H6 . 0.9300 ?
C7 C8 . 1.367(4) ?
C7 H7 . 0.9300 ?
C8 C9 . 1.413(4) ?

loop_
_geom_hbond_atom_site_label_D
_geom_hbond_atom_site_label_H
_geom_hbond_atom_site_label_A
_geom_hbond_site_symmetry_A
_geom_hbond_distance_DH
_geom_hbond_distance_HA
_geom_hbond_distance_DA
_geom_hbond_angle_DHA
C2 H2 Cl1 1_556 0.93 2.84 3.723(4) 160

loop_
_geom_torsion_atom_site_label_1
_geom_torsion_atom_site_label_2
_geom_torsion_atom_site_label_3
_geom_torsion_atom_site_label_4
_geom_torsion
C9 N1 C1 C2 0.9(4)
Cd1 N1 C1 C2 -173.5(2)
N1 C1 C2 C3 0.2(5)
C1 C2 C3 C4 -0.6(5)
C2 C3 C4 C5 -179.3(3)
C2 C3 C4 C9 -0.1(4)
C3 C4 C5 C6 178.9(3)
C9 C4 C5 C6 -0.2(4)
C4 C5 C6 C7 -0.7(5)
C5 C6 C7 C8 0.9(5)
C6 C7 C8 C9 -0.2(5)
C6 C7 C8 N2 -179.2(3)
Cd1 N2 C8 C7 -172.4(2)
Cd1 N2 C8 C9 8.6(4)
C1 N1 C9 C8 177.8(2)
Cd1 N1 C9 C8 -7.3(3)
C1 N1 C9 C4 -1.6(4)
Cd1 N1 C9 C4 173.23(18)
C7 C8 C9 N1 179.8(3)
N2 C8 C9 N1 -1.2(4)
C7 C8 C9 C4 -0.7(4)
N2 C8 C9 C4 178.3(3)
C5 C4 C9 N1 -179.6(3)
C3 C4 C9 N1 1.2(4)
C5 C4 C9 C8 1.0(4)
C3 C4 C9 C8 -178.2(2)
